data_2002899
loop_
_publ_author_name
'Ptasiewicz-B\;ak, H.'
'Olovsson, I.'
'McIntyre, G.J.'

_publ_section_title
;
 Structure, Charge and Spin Density in Na~2~Ni(CN)~4~.3H~2~O at 295 and
 30 K
;
_journal_issue 5
_journal_name_full 'Acta Crystallographica Section B'
_journal_page_first 600
_journal_page_last 612
_journal_paper_doi 10.1107/S0108768198002286
_journal_volume 54
_journal_year 1998
_chemical_formula_iupac 'Na2Ni(CN)4.3(H2 O)'
_chemical_formula_moiety 'Ni C4 N4 Na2 , 3H2 O'
_chemical_formula_sum 'C4 H6 N4 Na2 Ni O3'
_chemical_formula_weight 262.81
_space_group_IT_number 2
_symmetry_cell_setting triclinic
_symmetry_space_group_name_Hall '-P 1'
_symmetry_space_group_name_H-M 'P -1'
_atom_type_scat_source 'IntTabIV for Ni, C, N, Na and O, and Stewart, Davidson & Simpson (1965) for H'
_cell_angle_alpha 89.12(2)
_cell_angle_beta 87.46(2)
_cell_angle_gamma 84.54(2)
_cell_formula_units_Z 4
_cell_length_a 7.392(4)
_cell_length_b 8.895(4)
_cell_length_c 15.115(8)
_cell_measurement_reflns_used 22
_cell_measurement_temperature 295
_cell_measurement_theta_max 30
_cell_measurement_theta_min 20
_cell_volume 988.3(9)
_diffrn_measurement_device 'Stoe four-circle'
_diffrn_measurement_method \w-2\q
_diffrn_radiation_type MoK\a
_diffrn_radiation_wavelength 0.71069
_diffrn_reflns_av_R_equivalents 0.008
_diffrn_reflns_limit_h_max 12
_diffrn_reflns_limit_h_min -12
_diffrn_reflns_limit_k_max 0
_diffrn_reflns_limit_k_min -15
_diffrn_reflns_limit_l_max 25
_diffrn_reflns_limit_l_min -25
_diffrn_reflns_number 11204
_diffrn_reflns_theta_max 37.5
_diffrn_standards_decay_% 0
_diffrn_standards_interval_time 240
_diffrn_standards_number 6
_exptl_absorpt_coefficient_mu 2.03
_exptl_absorpt_correction_T_max 0.75
_exptl_absorpt_correction_T_min 0.68
_exptl_absorpt_correction_type 'Gaussian (Coppens, Leiserowitz & Rabinovich, 1965)'
_exptl_crystal_colour orange
_exptl_crystal_density_diffrn 1.767
_exptl_crystal_density_meas ?
_exptl_crystal_description 'prism with 15 faces'
_exptl_crystal_size_max 0.19
_exptl_crystal_size_mid 0.12
_exptl_crystal_size_min 0.12
_refine_diff_density_max 0.15
_refine_diff_density_min -0.15
_refine_ls_extinction_coef 2262
_refine_ls_extinction_method 'Gaussian type I isotropic (Becker & Coppens, 1974, 1975)'
_refine_ls_goodness_of_fit_obs 1.283
_refine_ls_hydrogen_treatment 'H atoms: see text, O---H 0.99\%A'
_refine_ls_number_parameters 487
_refine_ls_number_reflns 7684
_refine_ls_R_factor_obs 0.0201
_refine_ls_shift/esd_max 0.008
_refine_ls_structure_factor_coef Fsqd
_refine_ls_weighting_details 'w = 1/[\s^2^(F~o~^2^) + k^2^F~o~^4^]'
_refine_ls_weighting_scheme calc
_refine_ls_wR_factor_obs 0.0300
_reflns_number_observed 7684
_reflns_number_total 9478
_reflns_observed_criterion F~o~^2^>3\s(F~o~^2^)
_cod_data_source_file ab0396.cif
_cod_data_source_block ab396a
_cod_depositor_comments
;
The following automatic conversions were performed:

'_refine_ls_weighting_scheme' value 'w = 1/[\s^2^(F~o~^2^) +
k^2^F~o~^4^]' was changed to 'calc'. New tag
'_refine_ls_weighting_details' was created. The value of the new tag
was set to 'w = 1/[\s^2^(F~o~^2^) + k^2^F~o~^4^]'.

Automatic conversion script
Id: cif_fix_values 3143 2015-03-26 13:38:13Z robertas 
;
_cod_original_cell_volume 988.0(10)
_cod_original_sg_symbol_H-M 'P - 1'
_cod_original_formula_sum 'H6 Ni1 Na2 C4 N4 O3'
_cod_database_code 2002899

loop_
_symmetry_equiv_pos_as_xyz
x,y,z
-x,-y,-z

loop_
_atom_site_label
_atom_site_fract_x
_atom_site_fract_y
_atom_site_fract_z
_atom_site_U_iso_or_equiv
Ni1 .249700(10) .512560(10) .483140(10) .02640(10)
Ni2 .253940(10) -.012310(10) .013210(10) .02500(10)
Na1 .18941(4) .07415(3) .68896(2) .0374(2)
Na2 .25563(4) .43323(3) .80818(2) .0372(2)
Na3 .04946(4) .24224(3) .24378(2) .0332(2)
Na4 .5 .0 .5 .0329(3)
Na5 .5 .5 .0 .0331(3)
O1 .46329(10) .60779(12) .85563(6) .0387(4)
O2 .00258(10) .59016(6) .87990(9) .0358(4)
O3 .44276(9) -.10864(12) .64507(6) .0367(4)
O4 -.03014(11) -.07904(7) .63016(9) .0415(5)
O5 .0078(3) .28290(8) .75693(5) .0441(4)
O6 .4366(3) .22814(9) .73808(4) .0433(4)
C1 .23441(9) .31354(17) .51774(5) .0307(4)
C2 .26447(9) .45796(8) .36493(9) .0305(4)
C3 .22809(9) .56694(8) .60127(9) .0304(4)
C4 .27309(9) .71148(18) .45009(5) .0320(4)
C5 .28515(9) .18386(16) -.02287(5) .0296(4)
C6 .30867(9) .03306(8) .12814(7) .0299(4)
C7 .22599(9) -.21162(15) .04559(4) .0299(4)
C8 .19466(10) -.05388(7) -.10112(8) .0300(4)
N1 .23119(9) .18898(19) .54128(5) .0409(5)
N2 .26844(9) .42613(9) .29033(12) .0429(5)
N3 .20945(10) .60120(9) .67498(11) .0405(5)
N4 .29226(10) .8357(2) .42896(6) .0463(5)
N5 .30592(10) .30540(18) -.04716(5) .0398(4)
N6 .33890(9) .06284(9) .19990(9) .0425(5)
N7 .20948(9) -.33646(17) .06340(5) .0420(5)
N8 .15768(10) -.08089(9) -.17239(10) .0412(5)
H11 .57(3) .60(2) .813(14) .024(4)
H12 .42(4) .72(3) .850(18) .045(4)
H21 .04(3) .64(3) .933(16) .036(4)
H22 -.09(3) .52(2) .901(13) .028(4)
H31 .54(3) -.10(3) .689(16) .032(4)
H32 .40(3) -.21(3) .649(16) .043(4)
H41 -.13(3) -.00(3) .616(16) .040(4)
H42 .01(4) -.13(4) .58(2) .062(5)
H51 -.08(4) .34(4) .72(2) .071(5)
H52 -.07(4) .25(4) .81(2) .061(5)
H61 .52(4) .25(3) .69(2) .056(5)
H62 .52(4) .17(4) .78(2) .058(5)

loop_
_geom_angle_atom_site_label_1
_geom_angle_atom_site_label_2
_geom_angle_atom_site_label_3
_geom_angle_site_symmetry_1
_geom_angle_site_symmetry_3
_geom_angle
_geom_angle_publ_flag
C1 Ni1 C2 . . 90.74(4) no
C1 Ni1 C3 . . 89.00(4) no
C1 Ni1 C4 . . 177.98(4) no
C2 Ni1 C3 . . 178.43(4) no
C5 Ni2 C6 . . 90.38(4) no
C5 Ni2 C7 . . 177.99(3) no
C5 Ni2 C8 . . 88.92(4) no
C6 Ni2 C8 . . 178.60(4) no
Ni1 C1 N1 . . 177.23(5) no
Ni1 C2 N2 . . 177.86(6) no
Ni1 C3 N3 . . 178.13(5) no
Ni1 C4 N4 . . 178.36(4) no
Ni2 C5 N5 . . 178.57(4) no
Ni2 C6 N6 . . 178.49(8) no
Ni2 C7 N7 . . 178.20(7) no
Ni2 C8 N8 . . 179.53(8) no
O3 Na1 O4 . . 92.10(5) no
O3 Na1 O5 . . 163.04(3) no
O3 Na1 O6 . . 84.04(5) no
O3 Na1 N1 . . 86.33(4) no
O3 Na1 N8 . 1_556 86.75(4) no
O4 Na1 O5 . . 104.38(5) no
O4 Na1 O6 . . 174.84(3) no
O4 Na1 N1 . . 89.28(4) no
O4 Na1 N8 . 1_556 85.52(4) no
O5 Na1 O6 . . 79.74(5) no
O5 Na1 N1 . . 97.67(5) no
O5 Na1 N8 . 1_556 90.52(5) no
O6 Na1 N1 . . 87.07(4) no
O6 Na1 N8 . 1_556 97.63(4) no
N1 Na1 N8 . 1_556 171.19(3) no
O1 Na2 O2 . . 89.46(5) no
O1 Na2 O5 . . 172.08(3) no
O1 Na2 O6 . . 106.89(5) no
O1 Na2 N3 . . 86.79(4) no
O1 Na2 N5 . 1_556 85.57(4) no
O2 Na2 O5 . . 83.93(5) no
O2 Na2 O6 . . 163.08(3) no
O2 Na2 N3 . . 86.61(4) no
O2 Na2 N5 . 1_556 88.07(4) no
O5 Na2 O6 . . 80.07(5) no
O5 Na2 N3 . . 88.48(4) no
O5 Na2 N5 . 1_556 98.52(4) no
O6 Na2 N3 . . 98.37(5) no
O6 Na2 N5 . 1_556 88.89(4) no
N3 Na2 N5 . 1_556 170.73(3) no
O2 Na3 O4 2_566 2_556 167.39(3) no
O2 Na3 N3 2_566 2_566 86.99(4) no
O2 Na3 N2 2_566 . 85.35(4) no
O2 Na3 N6 2_566 . 106.11(4) no
O2 Na3 N8 2_566 2_555 85.53(4) no
O4 Na3 N3 2_556 2_566 83.55(4) no
O4 Na3 N2 2_556 . 102.86(4) no
O4 Na3 N6 2_556 . 84.23(4) no
O4 Na3 N8 2_556 2_555 86.75(4) no
N3 Na3 N2 . . 89.70(5) no
N3 Na3 N6 . . 165.81(3) no
N3 Na3 N8 . . 93.42(5) no
N2 Na3 N6 . . 86.02(5) no
N2 Na3 N8 . . 170.18(3) no
N6 Na3 N8 . . 93.06(5) no
O3 Na4 N1 . . 84.93(4) no
O3 Na4 N4 . 1_545 92.41(4) no
N1 Na4 N4 . 1_545 90.30(5) no
O1 Na5 N7 2_666 1_565 88.30(4) no
O1 Na5 N5 2_666 . 93.82(4) no
N5 Na5 N7 . 1_565 90.01(5) no
Na2 O1 Na5 . 1_556 95.88(4) no
Na2 O2 Na3 . 2_566 95.66(4) no
Na1 O3 Na4 . . 96.17(4) no
Na1 O4 Na3 . 2_556 96.03(4) no
Na1 O5 Na2 . . 100.00(5) no
Na1 O6 Na2 . . 100.17(5) no
H11 O1 H12 . . 102.0(10) no
H21 O2 H22 . . 106.0(10) no
H31 O3 H32 . . 109.0(10) no
H41 O4 H42 . . 108.0(10) no
H51 O5 H52 . . 102.0(10) no
H61 O6 H62 . . 100.0(10) no

loop_
_geom_bond_atom_site_label_1
_geom_bond_atom_site_label_2
_geom_bond_site_symmetry_2
_geom_bond_distance
_geom_bond_publ_flag
Ni1 C1 . 1.8510(10) no
Ni1 C2 . 1.8550(10) no
Ni1 C3 . 1.8530(10) no
Ni1 C4 . 1.8530(10) no
Ni2 C5 . 1.8520(10) no
Ni2 C6 . 1.8600(10) no
Ni2 C7 . 1.8600(10) no
Ni2 C8 . 1.8530(10) no
C1 N1 . 1.1600(10) no
C2 N2 . 1.1650(10) no
C3 N3 . 1.1580(10) no
C4 N4 . 1.1650(10) no
C5 N5 . 1.1580(10) no
C6 N6 . 1.1570(10) no
C7 N7 . 1.1550(10) no
C8 N8 . 1.1570(10) no
Na1 O3 . 2.4360(10) no
Na1 O4 . 2.4220(10) no
Na1 O5 . 2.4020(10) no
Na1 O6 . 2.5290(10) no
Na1 N1 . 2.4600(10) no
Na1 N8 1_556 2.5060(10) no
Na2 O1 . 2.4220(10) no
Na2 O2 . 2.4480(10) no
Na2 O5 . 2.5240(10) no
Na2 O6 . 2.3890(10) no
Na2 N3 . 2.5050(10) no
Na2 N5 1_556 2.4750(10) no
Na3 O2 2_566 2.3950(10) no
Na3 O4 2_556 2.3850(10) no
Na3 N3 2_566 2.5390(10) no
Na3 N2 . 2.5360(10) no
Na3 N6 . 2.6120(10) no
Na3 N8 2_555 2.4860(10) no
Na4 O3 . 2.4190(10) no
Na4 N1 . 2.5400(10) no
Na4 N4 1_545 2.5040(10) no
Na4 O3 2_656 2.4190(10) no
Na4 N1 2_656 2.5400(10) no
Na4 N4 2_666 2.5040(10) no
Na5 O1 1_554 2.3860(10) no
Na5 N7 1_565 2.6290(10) no
Na5 N5 . 2.4830(10) no
Na5 O1 2_666 2.3860(10) no
Na5 N7 2_655 2.6290(10) no
Na5 N5 2_665 2.4830(10) no
O1 Na5 1_556 2.3860(10) no
O1 Na2 . 2.4220(10) no
O2 Na3 2_566 2.3950(10) no
O2 Na2 . 2.4480(10) no
O3 Na4 . 2.4190(10) no
O3 Na1 . 2.4360(10) no
O4 Na3 2_556 2.3850(10) no
O4 Na1 . 2.4220(10) no
O5 Na1 . 2.4020(10) no
O5 Na2 . 2.5240(10) no
O6 Na2 . 2.3890(10) no
O6 Na1 . 2.5290(10) no
O1 H11 . 0.990(10) no
O1 H12 . 0.990(10) no
O2 H21 . 0.990(10) no
O2 H22 . 0.990(10) no
O3 H31 . 0.990(10) no
O3 H32 . 0.990(10) no
O4 H41 . 0.990(10) no
O4 H42 . 0.990(10) no
O5 H51 . 0.990(10) no
O5 H52 . 0.990(10) no
O6 H61 . 0.990(10) no
O6 H62 . 0.990(10) no
